data_4305083
loop_
_publ_author_name
'Jarl Ivar van der Vlugt'
'Evgeny A. Pidko'
'Dieter Vogt'
'Martin Lutz'
'Anthony L. Spek'
'Auke Meetsma'

_publ_contact_author_address
;
  Crystal Structure Center, Chemical Physics,
  Zernike Institute for Advanced Materials,
  University of Groningen,
  Nijenborgh 4,
  NL-9747 AG Groningen, The Netherlands.
;
_publ_contact_author_email A.Meetsma@rug.nl
_publ_contact_author_fax '+31 50 3634441'
_publ_contact_author_name
;
  Drs. A. Meetsma
;
_publ_contact_author_phone '+31 50 3634368'
_publ_section_title
;
T-Shaped Cationic CuI Complexes with Hemilabile PNP-Type Ligands
;
_journal_name_full 'Inorganic Chemistry'
_journal_page_first 4442
_journal_page_last 4444
_journal_paper_doi 10.1021/ic800298a
_journal_volume 47
_journal_year 2008
_chemical_compound_source 'see text'
_chemical_formula_moiety 'C34 H36 Cu N P3, F6 Sb'
_chemical_formula_sum 'C34 H36 Cu F6 N P3 Sb'
_chemical_formula_weight 850.88
_chemical_name_systematic ?
_space_group_IT_number 14
_symmetry_cell_setting monoclinic
_symmetry_Int_Tables_number 14
_symmetry_space_group_name_Hall '-P 2yn'
_symmetry_space_group_name_H-M 'P 1 21/n 1'
_atom_sites_solution_hydrogens geom
_atom_sites_solution_primary heavy
_atom_sites_solution_secondary direct
_audit_creation_date '2008-01-21  16:25:26'
_audit_creation_method
;
 PLATON <TABLE ACC> option    (version ::  91007)
 SHELXL97-2 & Manual Editing 
;
_cell_angle_alpha 90
_cell_angle_beta 90.7076(17)
_cell_angle_gamma 90
_cell_formula_units_Z 4
_cell_length_a 11.9126(15)
_cell_length_b 15.325(2)
_cell_length_c 19.915(3)
_cell_measurement_reflns_used 9957
_cell_measurement_temperature 100(1)
_cell_measurement_theta_max 28.64
_cell_measurement_theta_min 2.39
_cell_volume 3635.4(9)
_computing_cell_refinement 'SAINT-Plus (Bruker, 2007)'
_computing_data_collection 'SMART (Bruker, 2006)'
_computing_data_reduction SAINT-Plus
_computing_molecular_graphics
;
 PLATON (Spek, 2003)
 PLUTO (Meetsma, 2007) 
;
_computing_publication_material 'PLATON (Spek, 2003)'
_computing_structure_refinement 'SHELXL-97 (Sheldrick, 1997)'
_computing_structure_solution
;
 DIRDIF-07 (Beurskens et al., 2007)
;
_diffrn_ambient_temperature 100(1)
_diffrn_detector_area_resol_mean 66.06
_diffrn_measured_fraction_theta_full 0.999
_diffrn_measured_fraction_theta_max 0.997
_diffrn_measurement_device_type
;
  Bruker Smart Apex; CCD area detector 
;
_diffrn_measurement_method '\f and \w scans'
_diffrn_radiation_detector
;
  CCD area-detector
;
_diffrn_radiation_monochromator 'parallel mounted graphite'
_diffrn_radiation_source 'fine focus sealed Siemens Mo tube '
_diffrn_radiation_type MoK\a
_diffrn_radiation_wavelength 0.71073
_diffrn_reflns_av_R_equivalents 0.0334
_diffrn_reflns_av_sigmaI/netI 0.0343
_diffrn_reflns_limit_h_max 15
_diffrn_reflns_limit_h_min -15
_diffrn_reflns_limit_k_max 20
_diffrn_reflns_limit_k_min -20
_diffrn_reflns_limit_l_max 24
_diffrn_reflns_limit_l_min -26
_diffrn_reflns_number 30619
_diffrn_reflns_reduction_process
;
 Intensity data were corrected for Lorentz and polarization
  effects, decay and absorption and reduced to F~o~^2^
  using SAINT-Plus & SADABS (Bruker, 2007).
;
_diffrn_reflns_theta_full 25.00
_diffrn_reflns_theta_max 28.28
_diffrn_reflns_theta_min 2.66
_diffrn_standards_decay_% 0
_diffrn_standards_number 0
_exptl_absorpt_coefficient_mu 1.515
_exptl_absorpt_correction_T_max 0.5538
_exptl_absorpt_correction_T_min 0.4659
_exptl_absorpt_correction_type multi-scan
_exptl_absorpt_process_details '(SADABS, (Bruker, 2006))'
_exptl_crystal_colour colorless
_exptl_crystal_density_diffrn 1.555
_exptl_crystal_density_method 'not measured'
_exptl_crystal_description block
_exptl_crystal_F_000 1704
_exptl_crystal_size_max 0.49
_exptl_crystal_size_mid 0.48
_exptl_crystal_size_min 0.39
_refine_diff_density_max 1.514
_refine_diff_density_min -0.853
_refine_diff_density_rms 0.092
_refine_ls_extinction_method none
_refine_ls_goodness_of_fit_ref 1.039
_refine_ls_hydrogen_treatment constr
_refine_ls_matrix_type full
_refine_ls_number_parameters 418
_refine_ls_number_reflns 8996
_refine_ls_number_restraints 0
_refine_ls_restrained_S_all 1.039
_refine_ls_R_factor_all 0.0517
_refine_ls_R_factor_gt 0.0387
_refine_ls_shift/su_max 0.002
_refine_ls_shift/su_mean 0.000
_refine_ls_structure_factor_coef Fsqd
_refine_ls_weighting_details 'calc w=1/[\s^2^(Fo^2^)+(0.0497P)^2^+2.2516P] where P=(Fo^2^+2Fc^2^)/3'
_refine_ls_weighting_scheme calc
_refine_ls_wR_factor_gt 0.0909
_refine_ls_wR_factor_ref 0.0974
_reflns_number_gt 7299
_reflns_number_total 8996
_reflns_threshold_expression I>2\s(I)
_cod_data_source_file ic800298a-file001_1.cif
_cod_data_source_block DATNAM
_cod_original_sg_symbol_H-M 'P 21/n'
_cod_database_code 4305083
_vrn_publ_code_void_volume 131.9
_vrn_publ_code_number_frames 1703
_vrn_publ_code_frame_time_sec 5.0
_vrn_publ_code_meas_time_hour 5.0

loop_
_symmetry_equiv_pos_site_id
_symmetry_equiv_pos_as_xyz
1 x,y,z
2 1/2-x,1/2+y,1/2-z
3 -x,-y,-z
4 1/2+x,1/2-y,1/2+z

loop_
_atom_site_aniso_label
_atom_site_aniso_U_11
_atom_site_aniso_U_22
_atom_site_aniso_U_33
_atom_site_aniso_U_23
_atom_site_aniso_U_13
_atom_site_aniso_U_12
Cu 0.0159(1) 0.0215(2) 0.0286(2) 0.0003(1) 0.0011(1) -0.0008(1)
P1 0.0178(3) 0.0205(3) 0.0272(4) -0.0026(3) 0.0053(3) 0.0000(2)
P2 0.0163(3) 0.0212(3) 0.0295(4) -0.0009(3) 0.0003(3) -0.0001(2)
P3 0.0231(3) 0.0266(4) 0.0362(4) 0.0058(3) -0.0005(3) 0.0023(3)
N 0.0220(10) 0.0178(10) 0.0290(12) -0.0047(9) -0.0008(9) 0.0024(8)
C1 0.0195(11) 0.0211(12) 0.0268(14) 0.0019(11) 0.0050(10) -0.0016(9)
C2 0.0212(12) 0.0283(14) 0.0355(16) -0.0020(12) 0.0092(11) -0.0010(10)
C3 0.0184(12) 0.0302(15) 0.051(2) 0.0038(14) 0.0057(12) -0.0009(10)
C4 0.0253(13) 0.0246(14) 0.0432(18) 0.0023(13) -0.0063(12) -0.0046(11)
C5 0.0314(14) 0.0273(14) 0.0367(17) -0.0052(13) 0.0000(12) -0.0006(11)
C6 0.0203(12) 0.0259(13) 0.0374(17) -0.0022(12) 0.0040(11) 0.0015(10)
C7 0.0244(12) 0.0192(12) 0.0271(14) -0.0029(10) 0.0026(10) -0.0001(9)
C8 0.0237(12) 0.0228(13) 0.0342(16) -0.0028(12) 0.0070(11) -0.0016(10)
C9 0.0254(13) 0.0255(13) 0.0378(17) -0.0014(12) 0.0002(11) 0.0008(11)
C10 0.0381(15) 0.0252(14) 0.0307(16) 0.0000(12) -0.0018(12) -0.0011(11)
C11 0.0350(14) 0.0275(14) 0.0288(16) -0.0029(12) 0.0088(12) -0.0034(12)
C12 0.0235(12) 0.0248(13) 0.0344(16) -0.0057(12) 0.0064(11) -0.0009(10)
C13 0.0198(11) 0.0228(13) 0.0336(16) 0.0038(11) -0.0017(10) 0.0018(10)
C14 0.0298(14) 0.0274(14) 0.0382(17) -0.0002(13) 0.0020(12) 0.0013(11)
C15 0.0452(17) 0.0345(17) 0.0343(18) -0.0023(14) 0.0090(14) 0.0066(14)
C16 0.0421(17) 0.0296(16) 0.043(2) 0.0075(14) 0.0188(14) 0.0063(13)
C17 0.0271(14) 0.0361(17) 0.048(2) 0.0127(14) 0.0057(13) -0.0033(12)
C18 0.0235(13) 0.0357(16) 0.0343(17) 0.0079(13) -0.0010(11) -0.0020(11)
C19 0.0169(11) 0.0235(13) 0.0262(14) 0.0015(11) 0.0048(10) 0.0019(9)
C20 0.0238(12) 0.0349(15) 0.0235(14) -0.0012(12) 0.0055(10) 0.0023(11)
C21 0.0293(14) 0.0440(18) 0.0230(15) -0.0007(13) 0.0001(11) 0.0072(12)
C22 0.0339(15) 0.0437(18) 0.0288(16) 0.0096(14) 0.0069(12) 0.0129(13)
C23 0.0271(13) 0.0269(14) 0.0433(18) 0.0045(13) 0.0082(12) 0.0044(11)
C24 0.0190(11) 0.0287(14) 0.0341(16) 0.0003(12) 0.0033(10) -0.0006(10)
C25 0.0229(12) 0.0220(13) 0.0339(16) -0.0043(11) 0.0070(11) 0.0013(10)
C26 0.0280(13) 0.0184(12) 0.0272(15) 0.0002(11) 0.0017(10) 0.0054(10)
C27 0.0423(16) 0.0266(14) 0.0288(16) -0.0029(12) 0.0029(12) 0.0089(12)
C28 0.0518(18) 0.0311(16) 0.0253(16) -0.0073(13) -0.0074(13) 0.0057(13)
C29 0.0378(15) 0.0219(14) 0.0408(18) -0.0034(12) -0.0150(13) 0.0014(11)
C30 0.0241(12) 0.0190(12) 0.0348(16) 0.0008(11) -0.0043(11) 0.0035(10)
C31 0.0197(12) 0.0213(13) 0.0428(17) -0.0041(12) -0.0038(11) -0.0016(10)
C32 0.0332(16) 0.0381(18) 0.069(3) 0.0265(17) 0.0056(16) -0.0010(13)
C33 0.0273(15) 0.051(2) 0.062(2) 0.0207(18) 0.0006(14) 0.0098(14)
C34 0.068(2) 0.052(2) 0.038(2) 0.0044(17) -0.0125(18) 0.0067(18)
Sb 0.0290(1) 0.0315(1) 0.0323(1) 0.0013(1) -0.0036(1) -0.0060(1)
F1 0.0295(10) 0.0738(15) 0.0649(15) -0.0159(11) -0.0059(9) -0.0166(9)
F2 0.149(3) 0.145(3) 0.115(3) 0.096(2) -0.073(2) -0.104(3)
F3 0.0495(13) 0.0917(19) 0.101(2) 0.0659(17) -0.0150(13) -0.0137(13)
F4 0.0323(9) 0.0572(13) 0.0525(13) -0.0016(10) -0.0139(9) 0.0080(8)
F5 0.0351(12) 0.143(3) 0.103(2) -0.085(2) 0.0081(12) -0.0122(14)
F6 0.0804(18) 0.103(2) 0.123(2) -0.0818(19) -0.0598(17) 0.0519(16)

loop_
_atom_site_label
_atom_site_type_symbol
_atom_site_thermal_displace_type
_atom_site_fract_x
_atom_site_fract_y
_atom_site_fract_z
_atom_site_occupancy
_atom_site_U_iso_or_equiv
_atom_site_calc_flag
_atom_site_refinement_flags
Cu Cu Uani 0.06390(2) 0.04779(2) 0.24114(2) 1.000 0.0220(1) . .
P1 P Uani 0.20442(5) 0.11828(4) 0.18686(4) 1.000 0.0218(2) . .
P2 P Uani -0.12496(5) 0.03717(4) 0.22331(4) 1.000 0.0223(2) . .
P3 P Uani 0.13075(6) -0.01869(5) 0.33342(4) 1.000 0.0286(2) . .
N N Uani 0.06951(17) -0.03119(14) 0.15162(12) 1.000 0.0229(6) . .
C1 C Uani 0.3257(2) 0.15969(17) 0.23318(14) 1.000 0.0224(7) . .
C2 C Uani 0.4368(2) 0.13805(18) 0.21887(15) 1.000 0.0283(8) . .
C3 C Uani 0.5231(2) 0.16664(19) 0.26081(17) 1.000 0.0332(9) . .
C4 C Uani 0.5003(2) 0.21702(18) 0.31703(16) 1.000 0.0311(9) . .
C5 C Uani 0.3899(2) 0.23968(19) 0.33114(16) 1.000 0.0318(9) . .
C6 C Uani 0.3034(2) 0.21068(18) 0.28950(15) 1.000 0.0278(8) . .
C7 C Uani 0.1731(2) 0.19623(16) 0.11972(14) 1.000 0.0236(7) . .
C8 C Uani 0.0657(2) 0.23282(17) 0.11821(15) 1.000 0.0269(8) . .
C9 C Uani 0.0323(2) 0.28723(18) 0.06601(15) 1.000 0.0296(8) . .
C10 C Uani 0.1064(3) 0.30639(18) 0.01482(16) 1.000 0.0314(9) . .
C11 C Uani 0.2144(2) 0.27174(19) 0.01630(15) 1.000 0.0304(8) . .
C12 C Uani 0.2482(2) 0.21683(18) 0.06808(15) 1.000 0.0275(8) . .
C13 C Uani -0.2213(2) 0.01602(17) 0.29218(14) 1.000 0.0254(8) . .
C14 C Uani -0.1940(2) 0.04780(19) 0.35603(16) 1.000 0.0318(9) . .
C15 C Uani -0.2669(3) 0.0334(2) 0.40903(17) 1.000 0.0379(10) . .
C16 C Uani -0.3666(3) -0.0119(2) 0.39839(17) 1.000 0.0381(10) . .
C17 C Uani -0.3944(2) -0.0430(2) 0.33508(17) 1.000 0.0370(10) . .
C18 C Uani -0.3219(2) -0.0293(2) 0.28179(16) 1.000 0.0312(9) . .
C19 C Uani -0.2109(2) 0.10682(17) 0.16838(13) 1.000 0.0222(7) . .
C20 C Uani -0.2856(2) 0.0742(2) 0.11982(14) 1.000 0.0274(8) . .
C21 C Uani -0.3514(2) 0.1308(2) 0.08117(14) 1.000 0.0321(9) . .
C22 C Uani -0.3432(2) 0.2202(2) 0.09123(15) 1.000 0.0354(9) . .
C23 C Uani -0.2720(2) 0.25307(19) 0.13992(15) 1.000 0.0324(9) . .
C24 C Uani -0.2058(2) 0.19686(18) 0.17906(15) 1.000 0.0272(8) . .
C25 C Uani 0.2583(2) 0.02307(17) 0.13978(15) 1.000 0.0262(8) . .
C26 C Uani 0.1585(2) -0.02492(17) 0.11055(14) 1.000 0.0245(8) . .
C27 C Uani 0.1549(3) -0.05832(19) 0.04571(15) 1.000 0.0326(9) . .
C28 C Uani 0.0567(3) -0.0967(2) 0.02279(15) 1.000 0.0361(10) . .
C29 C Uani -0.0355(3) -0.10215(18) 0.06473(16) 1.000 0.0336(9) . .
C30 C Uani -0.0265(2) -0.06873(17) 0.12920(15) 1.000 0.0260(8) . .
C31 C Uani -0.1194(2) -0.06977(17) 0.18004(15) 1.000 0.0280(8) . .
C32 C Uani 0.0521(3) -0.1127(2) 0.3637(2) 1.000 0.0467(13) . .
C33 C Uani 0.2719(3) -0.0635(2) 0.32494(19) 1.000 0.0468(11) . .
C34 C Uani 0.1458(3) 0.0488(3) 0.40789(18) 1.000 0.0528(12) . .
Sb Sb Uani 0.51069(2) 0.81500(1) 0.11386(1) 1.000 0.0310(1) . .
F1 F Uani 0.66531(16) 0.81433(14) 0.13508(12) 1.000 0.0561(8) . .
F2 F Uani 0.5368(3) 0.8996(2) 0.04958(17) 1.000 0.1370(17) . .
F3 F Uani 0.49002(19) 0.72807(18) 0.17629(14) 1.000 0.0809(10) . .
F4 F Uani 0.35683(15) 0.81465(13) 0.09314(11) 1.000 0.0475(7) . .
F5 F Uani 0.53342(18) 0.7305(2) 0.04788(15) 1.000 0.0936(13) . .
F6 F Uani 0.4890(2) 0.8995(2) 0.17858(16) 1.000 0.1026(11) . .
H2 H Uiso 0.45321 0.10380 0.18047 1.000 0.0339 . .
H3 H Uiso 0.59855 0.15162 0.25099 1.000 0.0397 . .
H4 H Uiso 0.55982 0.23592 0.34571 1.000 0.0373 . .
H5 H Uiso 0.37388 0.27486 0.36911 1.000 0.0382 . .
H6 H Uiso 0.22801 0.22574 0.29947 1.000 0.0334 . .
H8 H Uiso 0.01499 0.22031 0.15336 1.000 0.0322 . .
H9 H Uiso -0.04117 0.31133 0.06529 1.000 0.0355 . .
H10 H Uiso 0.08338 0.34316 -0.02120 1.000 0.0376 . .
H11 H Uiso 0.26528 0.28579 -0.01842 1.000 0.0364 . .
H12 H Uiso 0.32188 0.19318 0.06869 1.000 0.0330 . .
H14 H Uiso -0.12613 0.07912 0.36328 1.000 0.0381 . .
H15 H Uiso -0.24839 0.05452 0.45261 1.000 0.0455 . .
H16 H Uiso -0.41591 -0.02147 0.43476 1.000 0.0458 . .
H17 H Uiso -0.46286 -0.07370 0.32801 1.000 0.0443 . .
H18 H Uiso -0.34072 -0.05082 0.23835 1.000 0.0374 . .
H20 H Uiso -0.29153 0.01300 0.11311 1.000 0.0329 . .
H21 H Uiso -0.40167 0.10822 0.04808 1.000 0.0385 . .
H22 H Uiso -0.38705 0.25884 0.06439 1.000 0.0425 . .
H23 H Uiso -0.26768 0.31430 0.14697 1.000 0.0388 . .
H24 H Uiso -0.15732 0.21989 0.21292 1.000 0.0327 . .
H25 H Uiso 0.30826 0.04276 0.10345 1.000 0.0314 . .
H25' H Uiso 0.30156 -0.01579 0.17020 1.000 0.0314 . .
H27 H Uiso 0.21864 -0.05483 0.01767 1.000 0.0391 . .
H28 H Uiso 0.05220 -0.11932 -0.02158 1.000 0.0434 . .
H29 H Uiso -0.10339 -0.12835 0.04944 1.000 0.0403 . .
H31 H Uiso -0.10552 -0.11671 0.21327 1.000 0.0336 . .
H31' H Uiso -0.19213 -0.08152 0.15720 1.000 0.0336 . .
H32 H Uiso 0.08707 -0.13455 0.40523 1.000 0.0702 . .
H32' H Uiso 0.05233 -0.15879 0.32962 1.000 0.0702 . .
H32" H Uiso -0.02550 -0.09525 0.37263 1.000 0.0702 . .
H33 H Uiso 0.32411 -0.01655 0.31350 1.000 0.0698 . .
H33' H Uiso 0.27175 -0.10761 0.28931 1.000 0.0698 . .
H33" H Uiso 0.29550 -0.09040 0.36747 1.000 0.0698 . .
H34 H Uiso 0.07177 0.06999 0.42141 1.000 0.0789 . .
H34' H Uiso 0.19442 0.09866 0.39805 1.000 0.0789 . .
H34" H Uiso 0.17918 0.01429 0.44440 1.000 0.0789 . .

loop_
_atom_type_symbol
_atom_type_description
_atom_type_scat_dispersion_real
_atom_type_scat_dispersion_imag
_atom_type_scat_source
Sb Sb -0.5866 1.5461 'International Tables Vol C Tables 4.2.6.8 and 6.1.1.4'
P P 0.1023 0.0942 'International Tables Vol C Tables 4.2.6.8 and 6.1.1.4'
N N 0.0061 0.0033 'International Tables Vol C Tables 4.2.6.8 and 6.1.1.4'
F F 0.0171 0.0103 'International Tables Vol C Tables 4.2.6.8 and 6.1.1.4'
Cu Cu 0.3201 1.2651 'International Tables Vol C Tables 4.2.6.8 and 6.1.1.4'
H H 0.0000 0.0000 'International Tables Vol C Tables 4.2.6.8 and 6.1.1.4'
C C 0.0033 0.0016 'International Tables Vol C Tables 4.2.6.8 and 6.1.1.4'

loop_
_geom_angle_atom_site_label_1
_geom_angle_atom_site_label_2
_geom_angle_atom_site_label_3
_geom_angle
_geom_angle_site_symmetry_1
_geom_angle_site_symmetry_2
_geom_angle_site_symmetry_3
_geom_angle_publ_flag
F5 Sb F6 179.38(13) . . . yes
F2 Sb F4 91.26(13) . . . yes
F1 Sb F2 89.24(13) . . . yes
F1 Sb F3 89.03(10) . . . yes
F1 Sb F4 179.47(9) . . . yes
F1 Sb F5 90.24(10) . . . yes
F1 Sb F6 89.55(10) . . . yes
F2 Sb F3 177.44(13) . . . yes
F4 Sb F6 90.62(10) . . . yes
F2 Sb F5 88.40(14) . . . yes
F2 Sb F6 91.01(14) . . . yes
F3 Sb F4 90.46(10) . . . yes
F3 Sb F5 89.72(13) . . . yes
F3 Sb F6 90.86(13) . . . yes
F4 Sb F5 89.60(9) . . . yes
P1 Cu P3 110.46(3) . . . yes
P1 Cu P2 133.64(3) . . . yes
P1 Cu N 80.99(6) . . . yes
P2 Cu P3 115.84(3) . . . yes
P2 Cu N 82.63(6) . . . yes
P3 Cu N 114.13(6) . . . yes
Cu P1 C1 120.59(9) . . . yes
Cu P1 C7 120.85(8) . . . yes
Cu P1 C25 97.35(8) . . . yes
C1 P1 C7 107.26(12) . . . yes
C1 P1 C25 104.68(12) . . . yes
C7 P1 C25 102.31(13) . . . yes
Cu P2 C13 121.56(9) . . . yes
Cu P2 C19 126.49(8) . . . yes
Cu P2 C31 95.44(8) . . . yes
C13 P2 C19 101.53(11) . . . yes
C13 P2 C31 102.62(12) . . . yes
C19 P2 C31 105.10(12) . . . yes
C32 P3 C34 103.05(18) . . . yes
C33 P3 C34 102.01(17) . . . yes
C32 P3 C33 102.17(15) . . . yes
Cu P3 C32 116.84(12) . . . yes
Cu P3 C33 114.44(12) . . . yes
Cu P3 C34 116.22(14) . . . yes
Cu N C26 119.56(17) . . . yes
Cu N C30 118.51(17) . . . yes
C26 N C30 119.9(2) . . . yes
C2 C1 C6 119.2(2) . . . no
P1 C1 C6 116.44(18) . . . yes
P1 C1 C2 124.2(2) . . . yes
C1 C2 C3 119.9(3) . . . no
C2 C3 C4 120.6(2) . . . no
C3 C4 C5 119.7(3) . . . no
C4 C5 C6 119.7(3) . . . no
C1 C6 C5 120.8(2) . . . no
P1 C7 C8 117.2(2) . . . yes
P1 C7 C12 123.73(19) . . . yes
C8 C7 C12 119.0(2) . . . no
C7 C8 C9 120.8(2) . . . no
C8 C9 C10 119.9(2) . . . no
C9 C10 C11 120.0(3) . . . no
C10 C11 C12 120.5(3) . . . no
C7 C12 C11 119.9(2) . . . no
P2 C13 C14 118.69(19) . . . yes
P2 C13 C18 121.5(2) . . . yes
C14 C13 C18 119.8(3) . . . no
C13 C14 C15 119.6(3) . . . no
C14 C15 C16 120.2(3) . . . no
C15 C16 C17 120.4(3) . . . no
C16 C17 C18 119.9(3) . . . no
C13 C18 C17 120.0(3) . . . no
P2 C19 C24 117.48(19) . . . yes
P2 C19 C20 123.4(2) . . . yes
C20 C19 C24 119.0(2) . . . no
C19 C20 C21 120.5(3) . . . no
C20 C21 C22 119.8(3) . . . no
C21 C22 C23 120.3(3) . . . no
C22 C23 C24 120.4(3) . . . no
C19 C24 C23 120.0(3) . . . no
P1 C25 C26 107.63(17) . . . yes
C25 C26 C27 123.6(3) . . . no
N C26 C25 115.0(2) . . . yes
N C26 C27 121.4(3) . . . yes
C26 C27 C28 118.7(3) . . . no
C27 C28 C29 119.9(3) . . . no
C28 C29 C30 118.8(3) . . . no
N C30 C29 121.3(3) . . . yes
N C30 C31 114.1(2) . . . yes
C29 C30 C31 124.7(2) . . . no
P2 C31 C30 109.47(18) . . . yes
C1 C2 H2 120.00 . . . no
C3 C2 H2 120.00 . . . no
C2 C3 H3 120.00 . . . no
C4 C3 H3 120.00 . . . no
C3 C4 H4 120.00 . . . no
C5 C4 H4 120.00 . . . no
C4 C5 H5 120.00 . . . no
C6 C5 H5 120.00 . . . no
C1 C6 H6 120.00 . . . no
C5 C6 H6 120.00 . . . no
C7 C8 H8 120.00 . . . no
C9 C8 H8 120.00 . . . no
C8 C9 H9 120.00 . . . no
C10 C9 H9 120.00 . . . no
C11 C10 H10 120.00 . . . no
C9 C10 H10 120.00 . . . no
C12 C11 H11 120.00 . . . no
C10 C11 H11 120.00 . . . no
C11 C12 H12 120.00 . . . no
C7 C12 H12 120.00 . . . no
C13 C14 H14 120.00 . . . no
C15 C14 H14 120.00 . . . no
C16 C15 H15 120.00 . . . no
C14 C15 H15 120.00 . . . no
C15 C16 H16 120.00 . . . no
C17 C16 H16 120.00 . . . no
C18 C17 H17 120.00 . . . no
C16 C17 H17 120.00 . . . no
C13 C18 H18 120.00 . . . no
C17 C18 H18 120.00 . . . no
C19 C20 H20 120.00 . . . no
C21 C20 H20 120.00 . . . no
C20 C21 H21 120.00 . . . no
C22 C21 H21 120.00 . . . no
C21 C22 H22 120.00 . . . no
C23 C22 H22 120.00 . . . no
C22 C23 H23 120.00 . . . no
C24 C23 H23 120.00 . . . no
C19 C24 H24 120.00 . . . no
C23 C24 H24 120.00 . . . no
P1 C25 H25 110.00 . . . no
P1 C25 H25' 110.00 . . . no
C26 C25 H25 110.00 . . . no
C26 C25 H25' 110.00 . . . no
H25 C25 H25' 109.00 . . . no
C26 C27 H27 121.00 . . . no
C28 C27 H27 121.00 . . . no
C29 C28 H28 120.00 . . . no
C27 C28 H28 120.00 . . . no
C28 C29 H29 121.00 . . . no
C30 C29 H29 121.00 . . . no
P2 C31 H31' 110.00 . . . no
P2 C31 H31 110.00 . . . no
H31 C31 H31' 108.00 . . . no
C30 C31 H31 110.00 . . . no
C30 C31 H31' 110.00 . . . no
P3 C32 H32" 109.00 . . . no
P3 C32 H32 110.00 . . . no
P3 C32 H32' 110.00 . . . no
H32 C32 H32' 109.00 . . . no
H32 C32 H32" 109.00 . . . no
H32' C32 H32" 109.00 . . . no
P3 C33 H33 109.00 . . . no
P3 C33 H33' 109.00 . . . no
P3 C33 H33" 109.00 . . . no
H33 C33 H33' 109.00 . . . no
H33 C33 H33" 109.00 . . . no
H33' C33 H33" 109.00 . . . no
P3 C34 H34 109.00 . . . no
P3 C34 H34' 109.00 . . . no
P3 C34 H34" 110.00 . . . no
H34 C34 H34' 109.00 . . . no
H34 C34 H34" 109.00 . . . no
H34' C34 H34" 110.00 . . . no

loop_
_geom_bond_atom_site_label_1
_geom_bond_atom_site_label_2
_geom_bond_distance
_geom_bond_site_symmetry_1
_geom_bond_site_symmetry_2
_geom_bond_publ_flag
Sb F5 1.867(3) . . yes
Sb F6 1.848(3) . . yes
Sb F3 1.841(3) . . yes
Sb F1 1.885(2) . . yes
Sb F2 1.851(3) . . yes
Sb F4 1.8738(18) . . yes
Cu P3 2.2391(9) . . yes
Cu P1 2.2765(8) . . yes
Cu P2 2.2792(7) . . yes
Cu N 2.157(2) . . yes
P1 C1 1.819(3) . . yes
P1 C7 1.828(3) . . yes
P1 C25 1.853(3) . . yes
P2 C31 1.853(3) . . yes
P2 C19 1.832(3) . . yes
P2 C13 1.828(3) . . yes
P3 C32 1.825(3) . . yes
P3 C33 1.826(4) . . yes
P3 C34 1.815(4) . . yes
N C26 1.350(3) . . yes
N C30 1.351(3) . . yes
C1 C6 1.395(4) . . no
C1 C2 1.397(3) . . no
C2 C3 1.388(4) . . no
C3 C4 1.390(4) . . no
C4 C5 1.392(3) . . no
C5 C6 1.388(4) . . no
C7 C12 1.407(4) . . no
C7 C8 1.397(3) . . no
C8 C9 1.387(4) . . no
C9 C10 1.388(4) . . no
C10 C11 1.392(4) . . no
C11 C12 1.387(4) . . no
C13 C14 1.396(4) . . no
C13 C18 1.398(4) . . no
C14 C15 1.393(5) . . no
C15 C16 1.390(5) . . no
C16 C17 1.384(5) . . no
C17 C18 1.393(4) . . no
C19 C24 1.397(4) . . no
C19 C20 1.399(4) . . no
C20 C21 1.394(4) . . no
C21 C22 1.388(4) . . no
C22 C23 1.376(4) . . no
C23 C24 1.399(4) . . no
C25 C26 1.509(4) . . no
C26 C27 1.389(4) . . no
C27 C28 1.382(5) . . no
C28 C29 1.391(5) . . no
C29 C30 1.385(4) . . no
C30 C31 1.509(4) . . no
C2 H2 0.9500 . . no
C3 H3 0.9500 . . no
C4 H4 0.9500 . . no
C5 H5 0.9500 . . no
C6 H6 0.9500 . . no
C8 H8 0.9500 . . no
C9 H9 0.9500 . . no
C10 H10 0.9500 . . no
C11 H11 0.9500 . . no
C12 H12 0.9500 . . no
C14 H14 0.9500 . . no
C15 H15 0.9500 . . no
C16 H16 0.9500 . . no
C17 H17 0.9500 . . no
C18 H18 0.9500 . . no
C20 H20 0.9500 . . no
C21 H21 0.9500 . . no
C22 H22 0.9500 . . no
C23 H23 0.9500 . . no
C24 H24 0.9500 . . no
C25 H25 0.9900 . . no
C25 H25' 0.9900 . . no
C27 H27 0.9500 . . no
C28 H28 0.9500 . . no
C29 H29 0.9500 . . no
C31 H31' 0.9900 . . no
C31 H31 0.9900 . . no
C32 H32' 0.9800 . . no
C32 H32 0.9800 . . no
C32 H32" 0.9800 . . no
C33 H33' 0.9800 . . no
C33 H33 0.9800 . . no
C33 H33" 0.9800 . . no
C34 H34" 0.9800 . . no
C34 H34 0.9800 . . no
C34 H34' 0.9800 . . no

loop_
_geom_contact_atom_site_label_1
_geom_contact_atom_site_label_2
_geom_contact_distance
_geom_contact_site_symmetry_1
_geom_contact_site_symmetry_2
_geom_contact_publ_flag
Sb H11 3.6400 . 3_665 no
Sb H21 3.6600 . 3_565 no
Sb H6 3.6100 . 2_555 no
Cu F3 3.283(3) . 2_545 no
Cu H14 3.3800 . . no
Cu H6 3.5400 . . no
Cu H8 3.2200 . . no
P1 P3 3.7093(12) . . no
P1 N 2.880(2) . . no
P1 C26 2.721(3) . . no
P2 C30 2.753(3) . . no
P2 N 2.930(2) . . no
P3 P1 3.7093(12) . . no
F1 F3 2.612(3) . . no
F1 F5 2.658(4) . . no
F1 F6 2.629(3) . . no
F1 C31 3.237(3) . 1_665 no
F1 F2 2.624(4) . . no
F2 F6 2.638(5) . . no
F2 F1 2.624(4) . . no
F2 F4 2.663(4) . . no
F2 F5 2.592(4) . . no
F3 Cu 3.283(3) . 2_555 no
F3 F1 2.612(3) . . no
F3 F5 2.616(4) . . no
F3 F6 2.628(4) . . no
F3 F4 2.637(3) . . no
F4 C27 3.227(4) . 1_565 no
F4 F3 2.637(3) . . no
F4 F2 2.663(4) . . no
F4 F5 2.636(3) . . no
F4 F6 2.646(4) . . no
F5 F4 2.636(3) . . no
F5 F3 2.616(4) . . no
F5 F1 2.658(4) . . no
F5 F2 2.592(4) . . no
F5 C11 3.279(3) . 3_665 no
F6 F2 2.638(5) . . no
F6 F1 2.629(3) . . no
F6 F3 2.628(4) . . no
F6 F4 2.646(4) . . no
F6 C18 3.221(4) . 1_665 no
F1 H31' 2.3700 . 1_665 no
F2 H21 2.5100 . 3_565 no
F3 H6 2.6500 . 2_555 no
F4 H6 2.7400 . 2_555 no
F5 H11 2.4900 . 3_665 no
F5 H22 2.8200 . 3_565 no
F5 H34 2.8300 . 2_555 no
F6 H18 2.4600 . 1_665 no
F6 H25' 2.5900 . 1_565 no
N C25 2.412(3) . . no
N P1 2.880(2) . . no
N P2 2.930(2) . . no
N C31 2.401(3) . . no
C3 C18 3.547(4) . 1_655 no
C4 C31 3.562(4) . 2_555 no
C4 C30 3.467(4) . 2_555 no
C5 C30 3.444(4) . 2_555 no
C8 C24 3.511(4) . . no
C9 C28 3.568(4) . 3_555 no
C10 C15 3.581(5) . 4_554 no
C11 F5 3.279(3) . 3_665 no
C15 C10 3.581(5) . 4_455 no
C18 F6 3.221(4) . 1_445 no
C18 C3 3.547(4) . 1_455 no
C24 C8 3.511(4) . . no
C27 F4 3.227(4) . 1_545 no
C27 C29 3.582(4) . 3_555 no
C28 C9 3.568(4) . 3_555 no
C28 C28 3.377(4) . 3_555 no
C28 C29 3.518(4) . 3_555 no
C29 C28 3.518(4) . 3_555 no
C29 C27 3.582(4) . 3_555 no
C30 C5 3.444(4) . 2_545 no
C30 C4 3.467(4) . 2_545 no
C31 F1 3.237(3) . 1_445 no
C31 C4 3.562(4) . 2_545 no
C2 H25' 3.0100 . . no
C4 H31 2.9100 . 2_555 no
C6 H34' 3.0600 . . no
C8 H28 2.9400 . 3_555 no
C9 H28 2.9000 . 3_555 no
C9 H33" 3.0700 . 2_555 no
C10 H15 3.0200 . 4_554 no
C10 H29 3.0100 . 3_555 no
C10 H33" 3.0500 . 2_555 no
C11 H15 2.9800 . 4_554 no
C11 H29 2.8700 . 3_555 no
C12 H32 3.0500 . 2_555 no
C12 H25 2.8500 . . no
C13 H3 3.0900 . 1_455 no
C14 H32" 2.9900 . . no
C15 H10 2.9600 . 4_455 no
C16 H9 3.0100 . 2_445 no
C17 H23 2.9400 . 2_445 no
C17 H9 3.0900 . 2_445 no
C18 H31' 3.0500 . . no
C18 H3 2.9900 . 1_455 no
C18 H23 2.9800 . 2_445 no
C19 H3 2.9000 . 1_455 no
C20 H31' 2.7300 . . no
C20 H27 2.8800 . 3_555 no
C21 H27 2.7900 . 3_555 no
C24 H3 2.8400 . 1_455 no
C24 H8 2.7100 . . no
C25 H12 3.0700 . . no
C25 H2 2.7400 . . no
C27 H5 3.0900 . 2_545 no
C28 H5 3.0200 . 2_545 no
C29 H5 2.9900 . 2_545 no
C29 H4 3.0700 . 2_545 no
C30 H4 3.0600 . 2_545 no
C30 H5 3.0100 . 2_545 no
C31 H20 2.7400 . . no
C31 H18 2.9100 . . no
H2 H25 2.4800 . . no
H2 C25 2.7400 . . no
H2 H25' 2.5800 . . no
H3 C19 2.9000 . 1_655 no
H3 C24 2.8400 . 1_655 no
H3 C13 3.0900 . 1_655 no
H3 C18 2.9900 . 1_655 no
H4 C29 3.0700 . 2_555 no
H4 C30 3.0600 . 2_555 no
H5 C27 3.0900 . 2_555 no
H5 C28 3.0200 . 2_555 no
H5 C29 2.9900 . 2_555 no
H5 C30 3.0100 . 2_555 no
H6 Cu 3.5400 . . no
H6 Sb 3.6100 . 2_545 no
H6 F3 2.6500 . 2_545 no
H6 F4 2.7400 . 2_545 no
H8 H24 2.3800 . . no
H8 C24 2.7100 . . no
H8 Cu 3.2200 . . no
H9 C17 3.0900 . 2_455 no
H9 C16 3.0100 . 2_455 no
H10 C15 2.9600 . 4_554 no
H11 H15 2.5200 . 4_554 no
H11 Sb 3.6400 . 3_665 no
H11 F5 2.4900 . 3_665 no
H12 H25 2.4100 . . no
H12 C25 3.0700 . . no
H14 Cu 3.3800 . . no
H15 H34" 2.4400 . 3_556 no
H15 C11 2.9800 . 4_455 no
H15 H11 2.5200 . 4_455 no
H15 C10 3.0200 . 4_455 no
H18 H31' 2.4600 . . no
H18 C31 2.9100 . . no
H18 F6 2.4600 . 1_445 no
H20 H31' 2.0600 . . no
H20 C31 2.7400 . . no
H21 Sb 3.6600 . 3_565 no
H21 F2 2.5100 . 3_565 no
H22 F5 2.8200 . 3_565 no
H23 C17 2.9400 . 2_455 no
H23 C18 2.9800 . 2_455 no
H24 H8 2.3800 . . no
H25 C12 2.8500 . . no
H25 H2 2.4800 . . no
H25 H12 2.4100 . . no
H25 H27 2.5000 . . no
H25' H2 2.5800 . . no
H25' C2 3.0100 . . no
H25' F6 2.5900 . 1_545 no
H27 C21 2.7900 . 3_555 no
H27 H25 2.5000 . . no
H27 C20 2.8800 . 3_555 no
H28 C8 2.9400 . 3_555 no
H28 C9 2.9000 . 3_555 no
H29 H31' 2.5100 . . no
H29 C10 3.0100 . 3_555 no
H29 C11 2.8700 . 3_555 no
H31 C4 2.9100 . 2_545 no
H31' C18 3.0500 . . no
H31' F1 2.3700 . 1_445 no
H31' H20 2.0600 . . no
H31' C20 2.7300 . . no
H31' H18 2.4600 . . no
H31' H29 2.5100 . . no
H32 C12 3.0500 . 2_545 no
H32" C14 2.9900 . . no
H33" C10 3.0500 . 2_545 no
H33" C9 3.0700 . 2_545 no
H34 F5 2.8300 . 2_545 no
H34' C6 3.0600 . . no
H34" H15 2.4400 . 3_556 no

loop_
_geom_hbond_atom_site_label_D
_geom_hbond_atom_site_label_H
_geom_hbond_atom_site_label_A
_geom_hbond_distance_DH
_geom_hbond_distance_HA
_geom_hbond_distance_DA
_geom_hbond_angle_DHA
_geom_hbond_site_symmetry_A
_geom_hbond_publ_flag
C11 H11 F5 0.9500 2.4900 3.279(3) 141.00 3_665 yes
C18 H18 F6 0.9500 2.4600 3.221(4) 137.00 1_445 yes
C21 H21 F2 0.9500 2.5100 3.425(4) 161.00 3_565 yes
C31 H31' F1 0.9900 2.3700 3.237(3) 146.00 1_445 yes

loop_
_geom_torsion_atom_site_label_1
_geom_torsion_atom_site_label_2
_geom_torsion_atom_site_label_3
_geom_torsion_atom_site_label_4
_geom_torsion
_geom_torsion_site_symmetry_1
_geom_torsion_site_symmetry_2
_geom_torsion_site_symmetry_3
_geom_torsion_site_symmetry_4
_geom_torsion_publ_flag
P2 Cu P1 C1 148.15(10) . . . . no
P2 Cu P1 C7 9.17(11) . . . . no
P2 Cu P1 C25 -99.95(9) . . . . no
P3 Cu P1 C1 -28.68(10) . . . . no
P3 Cu P1 C7 -167.66(10) . . . . no
P3 Cu P1 C25 83.23(9) . . . . no
N Cu P1 C1 -141.17(12) . . . . no
N Cu P1 C7 79.85(12) . . . . no
N Cu P1 C25 -29.27(11) . . . . no
P1 Cu P2 C13 -153.38(10) . . . . no
P1 Cu P2 C19 -15.12(12) . . . . no
P1 Cu P2 C31 98.20(10) . . . . no
P3 Cu P2 C13 23.31(11) . . . . no
P3 Cu P2 C19 161.57(11) . . . . no
P3 Cu P2 C31 -85.11(10) . . . . no
N Cu P2 C13 136.60(12) . . . . no
N Cu P2 C19 -85.14(12) . . . . no
N Cu P2 C31 28.18(11) . . . . no
P1 Cu P3 C32 -154.92(13) . . . . no
P1 Cu P3 C33 -35.61(12) . . . . no
P1 Cu P3 C34 82.99(13) . . . . no
P2 Cu P3 C32 27.64(14) . . . . no
P2 Cu P3 C33 146.94(12) . . . . no
P2 Cu P3 C34 -94.46(13) . . . . no
N Cu P3 C32 -65.85(14) . . . . no
N Cu P3 C33 53.46(13) . . . . no
N Cu P3 C34 172.06(14) . . . . no
P1 Cu N C26 14.57(18) . . . . no
P1 Cu N C30 -149.1(2) . . . . no
P2 Cu N C26 151.1(2) . . . . no
P2 Cu N C30 -12.58(19) . . . . no
P3 Cu N C26 -93.89(19) . . . . no
P3 Cu N C30 102.48(19) . . . . no
Cu P1 C1 C2 124.4(2) . . . . no
Cu P1 C1 C6 -50.4(2) . . . . no
C7 P1 C1 C2 -91.8(3) . . . . no
C7 P1 C1 C6 93.4(2) . . . . no
C25 P1 C1 C2 16.4(3) . . . . no
C25 P1 C1 C6 -158.4(2) . . . . no
Cu P1 C7 C8 21.2(2) . . . . no
Cu P1 C7 C12 -154.90(19) . . . . no
C1 P1 C7 C8 -122.5(2) . . . . no
C1 P1 C7 C12 61.4(3) . . . . no
C25 P1 C7 C8 127.6(2) . . . . no
C25 P1 C7 C12 -48.5(2) . . . . no
Cu P1 C25 C26 45.08(19) . . . . no
C1 P1 C25 C26 169.43(19) . . . . no
C7 P1 C25 C26 -78.8(2) . . . . no
Cu P2 C13 C14 31.6(2) . . . . no
Cu P2 C13 C18 -149.76(19) . . . . no
C19 P2 C13 C14 -115.3(2) . . . . no
C19 P2 C13 C18 63.4(2) . . . . no
C31 P2 C13 C14 136.2(2) . . . . no
C31 P2 C13 C18 -45.2(2) . . . . no
Cu P2 C19 C20 129.21(19) . . . . no
Cu P2 C19 C24 -54.9(2) . . . . no
C13 P2 C19 C20 -86.2(2) . . . . no
C13 P2 C19 C24 89.7(2) . . . . no
C31 P2 C19 C20 20.5(2) . . . . no
C31 P2 C19 C24 -163.7(2) . . . . no
Cu P2 C31 C30 -45.45(18) . . . . no
C13 P2 C31 C30 -169.51(18) . . . . no
C19 P2 C31 C30 84.7(2) . . . . no
Cu N C26 C25 13.0(3) . . . . no
Cu N C26 C27 -165.0(2) . . . . no
C30 N C26 C25 176.4(2) . . . . no
C30 N C26 C27 -1.6(4) . . . . no
Cu N C30 C29 164.3(2) . . . . no
Cu N C30 C31 -15.4(3) . . . . no
C26 N C30 C29 0.8(4) . . . . no
C26 N C30 C31 -179.0(2) . . . . no
P1 C1 C2 C3 -174.2(2) . . . . no
C6 C1 C2 C3 0.6(4) . . . . no
P1 C1 C6 C5 175.0(2) . . . . no
C2 C1 C6 C5 -0.1(4) . . . . no
C1 C2 C3 C4 -0.2(4) . . . . no
C2 C3 C4 C5 -0.6(4) . . . . no
C3 C4 C5 C6 1.0(4) . . . . no
C4 C5 C6 C1 -0.6(4) . . . . no
P1 C7 C8 C9 -175.0(2) . . . . no
C12 C7 C8 C9 1.3(4) . . . . no
P1 C7 C12 C11 175.1(2) . . . . no
C8 C7 C12 C11 -0.9(4) . . . . no
C7 C8 C9 C10 -0.6(4) . . . . no
C8 C9 C10 C11 -0.7(4) . . . . no
C9 C10 C11 C12 1.1(4) . . . . no
C10 C11 C12 C7 -0.3(4) . . . . no
P2 C13 C14 C15 179.2(2) . . . . no
C18 C13 C14 C15 0.6(4) . . . . no
P2 C13 C18 C17 -178.9(2) . . . . no
C14 C13 C18 C17 -0.3(4) . . . . no
C13 C14 C15 C16 -0.4(4) . . . . no
C14 C15 C16 C17 -0.1(5) . . . . no
C15 C16 C17 C18 0.4(5) . . . . no
C16 C17 C18 C13 -0.2(4) . . . . no
P2 C19 C20 C21 177.8(2) . . . . no
C24 C19 C20 C21 2.0(4) . . . . no
P2 C19 C24 C23 -178.2(2) . . . . no
C20 C19 C24 C23 -2.1(4) . . . . no
C19 C20 C21 C22 -0.4(4) . . . . no
C20 C21 C22 C23 -1.2(4) . . . . no
C21 C22 C23 C24 1.0(4) . . . . no
C22 C23 C24 C19 0.6(4) . . . . no
P1 C25 C26 N -40.5(3) . . . . no
P1 C25 C26 C27 137.6(2) . . . . no
N C26 C27 C28 1.6(4) . . . . no
C25 C26 C27 C28 -176.3(3) . . . . no
C26 C27 C28 C29 -0.7(4) . . . . no
C27 C28 C29 C30 -0.1(4) . . . . no
C28 C29 C30 N 0.1(4) . . . . no
C28 C29 C30 C31 179.8(3) . . . . no
N C30 C31 P2 42.9(3) . . . . no
C29 C30 C31 P2 -136.8(2) . . . . no
